data_4306135
loop_
_publ_author_name
'Yue-Qing Zheng'
'Jian-Li Lin'
'Wei Xu'
'Hong-Zhen Xie'
'Jie Sun'
'Xian-Wen Wang'

_publ_contact_author_address
;
      State Key Lab. Base of Novel Functional Mater. & Prep. Science
      Faculty of Materials Science and Chemical Engineering
      Ningbo University
      Ningbo 315211
      P. R. China

;
_publ_contact_author_email zhengyueqing@nbu.edu.cn
_publ_contact_author_fax '86 574 87600747'
_publ_contact_author_name 'Yue-Qing Zheng'
_publ_contact_author_phone '86 574 87600747'
_publ_section_title
;
A Family of New Glutarate Compounds: Synthesis, Crystal Structures of:
Co(H2O)5L(1), Na2[CoL2] (2), Na2[L(H2L)4/2] (3), {[Co3(H2O)6L2](HL)2}.4H2O
(4), {[Co3(H2O)6L2](HL)2}.10H2O (5), {[Co3(H2O)6L2]L2/2}.4H2O (6), and
Na2{[Co3(H2O)2]L8/2].6H2O (7), and Magnetic Properties of 1 and 2 with H2L
= HOOC-(CH2)3-COOH
;
_journal_name_full 'Inorganic Chemistry'
_journal_page_first 10280
_journal_page_last 10287
_journal_paper_doi 10.1021/ic801053p
_journal_volume 47
_journal_year 2008
_chemical_formula_moiety 'C20 H38 Co3 O22, 10(H2 O)'
_chemical_formula_sum 'C20 H58 Co3 O32'
_chemical_formula_weight 987.45
_chemical_name_systematic
; 
 ? 
;
_space_group_IT_number 2
_symmetry_cell_setting triclinic
_symmetry_space_group_name_Hall '-P 1'
_symmetry_space_group_name_H-M 'P -1'
_atom_sites_solution_hydrogens geom
_atom_sites_solution_primary direct
_atom_sites_solution_secondary difmap
_audit_creation_method SHELXL-97
_cell_angle_alpha 81.303(13)
_cell_angle_beta 78.882(11)
_cell_angle_gamma 62.210(10)
_cell_formula_units_Z 1
_cell_length_a 8.9201(12)
_cell_length_b 9.4920(11)
_cell_length_c 13.636(2)
_cell_measurement_reflns_used 25
_cell_measurement_temperature 295(2)
_cell_measurement_theta_max 12.5
_cell_measurement_theta_min 5.0
_cell_volume 999.7(2)
_computing_cell_refinement XSCANS
_computing_data_collection 'XSCANS (Siemens, 1996)'
_computing_data_reduction XSCANS
_computing_molecular_graphics SHELXL-97
_computing_publication_material SHELXL-97
_computing_structure_refinement 'SHELXL-97 (Sheldrick, 1997)'
_computing_structure_solution 'SHELXS-97 (Sheldrick, 1990)'
_diffrn_ambient_temperature 295(2)
_diffrn_measured_fraction_theta_full 0.999
_diffrn_measured_fraction_theta_max 0.999
_diffrn_measurement_device_type 'Bruker P4'
_diffrn_measurement_method '\q/2\q scans'
_diffrn_radiation_monochromator graphite
_diffrn_radiation_source 'fine-focus sealed tube'
_diffrn_radiation_type MoK\a
_diffrn_radiation_wavelength 0.71073
_diffrn_reflns_av_R_equivalents 0.0445
_diffrn_reflns_av_sigmaI/netI 0.1053
_diffrn_reflns_limit_h_max 11
_diffrn_reflns_limit_h_min -1
_diffrn_reflns_limit_k_max 12
_diffrn_reflns_limit_k_min -11
_diffrn_reflns_limit_l_max 17
_diffrn_reflns_limit_l_min -17
_diffrn_reflns_number 5475
_diffrn_reflns_theta_full 27.50
_diffrn_reflns_theta_max 27.50
_diffrn_reflns_theta_min 1.53
_diffrn_standards_decay_% 0
_diffrn_standards_interval_count 97
_diffrn_standards_number 3
_exptl_absorpt_coefficient_mu 1.334
_exptl_absorpt_correction_T_max 0.692
_exptl_absorpt_correction_T_min 0.601
_exptl_absorpt_correction_type psi-scan
_exptl_absorpt_process_details 'XSCANS (Siemens, 1996)'
_exptl_crystal_colour pink
_exptl_crystal_density_diffrn 1.640
_exptl_crystal_density_method 'not measured'
_exptl_crystal_description block
_exptl_crystal_F_000 515
_exptl_crystal_size_max 0.47
_exptl_crystal_size_mid 0.32
_exptl_crystal_size_min 0.27
_refine_diff_density_max 0.705
_refine_diff_density_min -0.440
_refine_diff_density_rms 0.104
_refine_ls_extinction_coef 0.0029(10)
_refine_ls_extinction_expression Fc^*^=kFc[1+0.001xFc^2^\l^3^/sin(2\q)]^-1/4^
_refine_ls_extinction_method SHELXL
_refine_ls_goodness_of_fit_ref 0.989
_refine_ls_hydrogen_treatment mixed
_refine_ls_matrix_type full
_refine_ls_number_parameters 302
_refine_ls_number_reflns 4590
_refine_ls_number_restraints 0
_refine_ls_restrained_S_all 0.989
_refine_ls_R_factor_all 0.1180
_refine_ls_R_factor_gt 0.0473
_refine_ls_shift/su_max 0.002
_refine_ls_shift/su_mean 0.000
_refine_ls_structure_factor_coef Fsqd
_refine_ls_weighting_details 'calc w=1/[\s^2^(Fo^2^)+(0.0355P)^2^+0.0000P] where P=(Fo^2^+2Fc^2^)/3'
_refine_ls_weighting_scheme calc
_refine_ls_wR_factor_gt 0.0871
_refine_ls_wR_factor_ref 0.1176
_reflns_number_gt 2341
_reflns_number_total 4590
_reflns_threshold_expression >2\s(I)
_cod_data_source_file ic801053p_si_005.cif
_cod_data_source_block emp97
_cod_database_code 4306135

loop_
_symmetry_equiv_pos_as_xyz
'x, y, z'
'-x, -y, -z'

loop_
_atom_site_label
_atom_site_type_symbol
_atom_site_fract_x
_atom_site_fract_y
_atom_site_fract_z
_atom_site_U_iso_or_equiv
_atom_site_adp_type
_atom_site_occupancy
_atom_site_symmetry_multiplicity
_atom_site_calc_flag
_atom_site_refinement_flags
_atom_site_disorder_assembly
_atom_site_disorder_group
Co1 Co 0.0000 0.5000 0.5000 0.0261(2) Uani 1 2 d S . .
Co2 Co -0.09483(8) 0.67119(7) 0.70468(4) 0.0294(2) Uani 1 1 d . . .
O1 O -0.2003(5) 0.6768(4) 0.2220(2) 0.0560(11) Uani 1 1 d . . .
O2 O -0.0866(4) 0.5476(3) 0.3584(2) 0.0311(7) Uani 1 1 d . . .
C1 C -0.1996(6) 0.6650(5) 0.3142(3) 0.0336(11) Uani 1 1 d . . .
C2 C -0.3370(6) 0.7993(5) 0.3742(3) 0.0434(13) Uani 1 1 d . . .
H2A H -0.3447 0.7632 0.4446 0.052 Uiso 1 1 calc R . .
H2B H -0.4466 0.8323 0.3525 0.052 Uiso 1 1 calc R . .
C3 C -0.2945(7) 0.9414(5) 0.3597(4) 0.0491(14) Uani 1 1 d . . .
H3A H -0.2855 0.9754 0.2889 0.059 Uiso 1 1 calc R . .
H3B H -0.3880 1.0297 0.3946 0.059 Uiso 1 1 calc R . .
C4 C -0.1290(7) 0.9028(5) 0.3977(3) 0.0393(12) Uani 1 1 d . . .
H4A H -0.0370 0.8071 0.3690 0.047 Uiso 1 1 calc R . .
H4B H -0.0990 0.9899 0.3771 0.047 Uiso 1 1 calc R . .
C5 C -0.1504(5) 0.8776(5) 0.5107(3) 0.0286(10) Uani 1 1 d . . .
O3 O -0.2217(4) 0.9957(3) 0.5608(2) 0.0451(9) Uani 1 1 d . . .
O4 O -0.0989(4) 0.7342(3) 0.54996(19) 0.0298(7) Uani 1 1 d . . .
O5 O -0.0621(5) 0.5834(4) 0.8532(2) 0.0468(10) Uani 1 1 d . . .
H5A H -0.269(7) 0.945(6) 0.793(4) 0.056 Uiso 1 1 d . . .
H5B H -0.273(7) 0.952(6) 0.696(4) 0.056 Uiso 1 1 d . . .
O6 O -0.2815(5) 0.8974(4) 0.7518(2) 0.0373(8) Uani 1 1 d . . .
H6A H -0.123(6) 0.596(6) 0.904(3) 0.045 Uiso 1 1 d . . .
H6B H 0.032(6) 0.490(6) 0.852(3) 0.045 Uiso 1 1 d . . .
O7 O 0.0932(5) 0.7363(4) 0.7054(3) 0.0421(9) Uani 1 1 d . . .
H7A H 0.168(6) 0.721(6) 0.650(4) 0.051 Uiso 1 1 d . . .
H7B H 0.135(7) 0.720(6) 0.750(4) 0.051 Uiso 1 1 d . . .
O8 O -0.2136(4) 0.4769(3) 0.5738(2) 0.0309(7) Uani 1 1 d . . .
O9 O -0.2939(4) 0.6171(3) 0.7076(2) 0.0345(8) Uani 1 1 d . . .
C6 C -0.3049(5) 0.5237(5) 0.6561(3) 0.0281(10) Uani 1 1 d . . .
C7 C -0.4301(6) 0.4571(5) 0.6987(3) 0.0305(10) Uani 1 1 d . . .
H7C H -0.4829 0.4498 0.6451 0.037 Uiso 1 1 calc R . .
H7D H -0.5197 0.5287 0.7459 0.037 Uiso 1 1 calc R . .
C8 C -0.3398(6) 0.2921(5) 0.7517(3) 0.0376(11) Uani 1 1 d . . .
H8A H -0.4245 0.2558 0.7823 0.045 Uiso 1 1 calc R . .
H8B H -0.2616 0.2180 0.7022 0.045 Uiso 1 1 calc R . .
C9 C -0.2409(7) 0.2881(5) 0.8314(3) 0.0424(12) Uani 1 1 d . . .
H9A H -0.1503 0.3158 0.7992 0.051 Uiso 1 1 calc R . .
H9B H -0.3173 0.3699 0.8768 0.051 Uiso 1 1 calc R . .
C10 C -0.1626(7) 0.1323(6) 0.8919(3) 0.0419(12) Uani 1 1 d . . .
O10 O -0.2005(6) 0.0238(4) 0.8928(2) 0.0655(12) Uani 1 1 d . . .
O11 O -0.0542(5) 0.1252(4) 0.9442(3) 0.0597(12) Uani 1 1 d . . .
H11 H -0.001(9) 0.044(7) 0.959(4) 0.072 Uiso 1 1 d . . .
O12 O 0.2191(6) 0.6755(6) 0.8877(3) 0.0651(13) Uani 1 1 d . . .
H12A H 0.139(8) 0.740(8) 0.910(5) 0.078 Uiso 1 1 d . . .
H12B H 0.282(8) 0.713(8) 0.869(5) 0.078 Uiso 1 1 d . . .
O13 O 0.4707(5) 0.7630(5) 0.8724(3) 0.0559(11) Uani 1 1 d . . .
H13A H 0.542(7) 0.720(7) 0.824(4) 0.067 Uiso 1 1 d . . .
H13B H 0.440(8) 0.848(7) 0.883(4) 0.067 Uiso 1 1 d . . .
O14 O 0.3068(5) 0.7009(4) 0.5346(3) 0.0452(10) Uani 1 1 d . . .
H14A H 0.274(7) 0.790(6) 0.501(4) 0.054 Uiso 1 1 d . . .
H14B H 0.282(7) 0.662(6) 0.503(4) 0.054 Uiso 1 1 d . . .
O15 O 0.6832(6) 0.6269(6) 1.0171(3) 0.0704(14) Uani 1 1 d . . .
H15A H 0.627(9) 0.646(9) 0.983(5) 0.084 Uiso 1 1 d . . .
H15B H 0.706(9) 0.539(7) 1.051(4) 0.084 Uiso 1 1 d . . .
O16 O 0.6535(7) 0.9163(5) 0.0790(3) 0.0775(14) Uani 1 1 d . . .
H16A H 0.709(8) 0.830(7) 0.136(4) 0.093 Uiso 1 1 d . . .
H16B H 0.696(9) 0.928(8) 0.019(5) 0.093 Uiso 1 1 d . . .

loop_
_atom_site_aniso_label
_atom_site_aniso_U_11
_atom_site_aniso_U_22
_atom_site_aniso_U_33
_atom_site_aniso_U_23
_atom_site_aniso_U_13
_atom_site_aniso_U_12
Co1 0.0310(5) 0.0237(4) 0.0251(4) -0.0017(3) -0.0039(4) -0.0136(4)
Co2 0.0351(4) 0.0275(3) 0.0278(3) -0.0027(2) -0.0041(3) -0.0159(3)
O1 0.070(3) 0.042(2) 0.037(2) -0.0016(16) -0.0224(19) -0.0047(19)
O2 0.0367(19) 0.0227(15) 0.0304(16) -0.0017(13) -0.0075(14) -0.0094(14)
C1 0.037(3) 0.029(2) 0.034(3) 0.000(2) -0.009(2) -0.014(2)
C2 0.031(3) 0.043(3) 0.042(3) -0.009(2) -0.011(2) -0.002(2)
C3 0.064(4) 0.031(3) 0.041(3) 0.002(2) -0.023(3) -0.007(3)
C4 0.059(3) 0.025(2) 0.031(2) -0.0004(19) -0.003(2) -0.018(2)
C5 0.030(3) 0.028(2) 0.031(2) 0.0013(19) -0.009(2) -0.014(2)
O3 0.068(3) 0.0242(17) 0.0368(18) -0.0041(14) -0.0073(17) -0.0152(17)
O4 0.0413(19) 0.0190(15) 0.0290(16) 0.0012(12) -0.0061(14) -0.0139(14)
O5 0.048(3) 0.050(2) 0.0314(19) 0.0033(17) -0.0040(17) -0.0149(19)
O6 0.051(2) 0.0314(18) 0.0335(19) -0.0070(14) -0.0050(17) -0.0206(17)
O7 0.045(2) 0.057(2) 0.035(2) -0.0034(18) -0.0090(16) -0.0299(19)
O8 0.0340(18) 0.0332(16) 0.0283(16) -0.0050(13) 0.0003(14) -0.0183(15)
O9 0.042(2) 0.0354(17) 0.0339(17) -0.0098(14) 0.0013(15) -0.0238(16)
C6 0.028(3) 0.026(2) 0.026(2) 0.0030(18) -0.004(2) -0.010(2)
C7 0.028(3) 0.034(2) 0.032(2) -0.0047(19) -0.002(2) -0.017(2)
C8 0.044(3) 0.039(3) 0.037(3) 0.001(2) -0.003(2) -0.026(2)
C9 0.058(4) 0.041(3) 0.038(3) 0.003(2) -0.013(3) -0.029(3)
C10 0.060(4) 0.041(3) 0.026(2) -0.003(2) -0.009(2) -0.022(3)
O10 0.121(4) 0.053(2) 0.048(2) 0.0096(18) -0.033(2) -0.056(3)
O11 0.070(3) 0.045(2) 0.069(3) 0.016(2) -0.034(2) -0.027(2)
O12 0.059(3) 0.091(4) 0.055(3) -0.019(2) 0.004(2) -0.042(3)
O13 0.050(3) 0.063(3) 0.056(2) -0.022(2) 0.0108(19) -0.027(2)
O14 0.062(3) 0.039(2) 0.040(2) 0.0018(16) -0.0138(18) -0.026(2)
O15 0.076(4) 0.086(3) 0.057(3) -0.003(2) -0.009(2) -0.044(3)
O16 0.111(4) 0.068(3) 0.057(3) 0.012(2) -0.017(3) -0.046(3)

loop_
_atom_type_symbol
_atom_type_description
_atom_type_scat_dispersion_real
_atom_type_scat_dispersion_imag
_atom_type_scat_source
C C 0.0033 0.0016 'International Tables Vol C Tables 4.2.6.8 and 6.1.1.4'
H H 0.0000 0.0000 'International Tables Vol C Tables 4.2.6.8 and 6.1.1.4'
O O 0.0106 0.0060 'International Tables Vol C Tables 4.2.6.8 and 6.1.1.4'
Co Co 0.3494 0.9721 'International Tables Vol C Tables 4.2.6.8 and 6.1.1.4'

loop_
_geom_angle_atom_site_label_1
_geom_angle_atom_site_label_2
_geom_angle_atom_site_label_3
_geom_angle
_geom_angle_site_symmetry_1
_geom_angle_site_symmetry_3
_geom_angle_publ_flag
O8 Co1 O8 180.0 . 2_566 ?
O8 Co1 O2 92.61(11) . . ?
O8 Co1 O2 87.39(11) 2_566 . ?
O8 Co1 O2 87.39(11) . 2_566 ?
O8 Co1 O2 92.61(11) 2_566 2_566 ?
O2 Co1 O2 180.0 . 2_566 ?
O8 Co1 O4 88.56(11) . 2_566 ?
O8 Co1 O4 91.44(11) 2_566 2_566 ?
O2 Co1 O4 77.40(10) . 2_566 ?
O2 Co1 O4 102.60(10) 2_566 2_566 ?
O8 Co1 O4 91.44(11) . . ?
O8 Co1 O4 88.56(11) 2_566 . ?
O2 Co1 O4 102.60(10) . . ?
O2 Co1 O4 77.40(10) 2_566 . ?
O4 Co1 O4 180.00(13) 2_566 . ?
O8 Co1 Co2 75.43(8) . . ?
O8 Co1 Co2 104.57(8) 2_566 . ?
O2 Co1 Co2 138.96(7) . . ?
O2 Co1 Co2 41.04(7) 2_566 . ?
O4 Co1 Co2 139.56(7) 2_566 . ?
O4 Co1 Co2 40.44(7) . . ?
O7 Co2 O9 176.80(13) . . ?
O7 Co2 O5 86.34(15) . . ?
O9 Co2 O5 93.26(14) . . ?
O7 Co2 O4 91.80(13) . . ?
O9 Co2 O4 88.98(12) . . ?
O5 Co2 O4 172.83(13) . . ?
O7 Co2 O6 89.87(14) . . ?
O9 Co2 O6 86.97(13) . . ?
O5 Co2 O6 90.91(14) . . ?
O4 Co2 O6 96.01(12) . . ?
O7 Co2 O2 91.24(13) . 2_566 ?
O9 Co2 O2 91.96(12) . 2_566 ?
O5 Co2 O2 95.08(13) . 2_566 ?
O4 Co2 O2 78.03(10) . 2_566 ?
O6 Co2 O2 173.97(12) . 2_566 ?
O7 Co2 Co1 105.98(10) . . ?
O9 Co2 Co1 76.59(8) . . ?
O5 Co2 Co1 132.92(11) . . ?
O4 Co2 Co1 41.24(7) . . ?
O6 Co2 Co1 133.18(9) . . ?
O2 Co2 Co1 40.92(7) 2_566 . ?
C1 O2 Co1 135.8(3) . . ?
C1 O2 Co2 126.0(3) . 2_566 ?
Co1 O2 Co2 98.04(11) . 2_566 ?
O1 C1 O2 122.8(4) . . ?
O1 C1 C2 117.9(4) . . ?
O2 C1 C2 119.3(4) . . ?
C1 C2 C3 109.8(4) . . ?
C1 C2 H2A 109.7 . . ?
C3 C2 H2A 109.7 . . ?
C1 C2 H2B 109.7 . . ?
C3 C2 H2B 109.7 . . ?
H2A C2 H2B 108.2 . . ?
C4 C3 C2 113.2(4) . . ?
C4 C3 H3A 108.9 . . ?
C2 C3 H3A 108.9 . . ?
C4 C3 H3B 108.9 . . ?
C2 C3 H3B 108.9 . . ?
H3A C3 H3B 107.7 . . ?
C5 C4 C3 110.0(4) . . ?
C5 C4 H4A 109.7 . . ?
C3 C4 H4A 109.7 . . ?
C5 C4 H4B 109.7 . . ?
C3 C4 H4B 109.7 . . ?
H4A C4 H4B 108.2 . . ?
O3 C5 O4 123.1(4) . . ?
O3 C5 C4 118.8(4) . . ?
O4 C5 C4 118.1(4) . . ?
C5 O4 Co2 124.2(3) . . ?
C5 O4 Co1 137.5(3) . . ?
Co2 O4 Co1 98.32(11) . . ?
Co2 O5 H6A 135(4) . . ?
Co2 O5 H6B 107(3) . . ?
H6A O5 H6B 114(5) . . ?
Co2 O6 H5A 124(4) . . ?
Co2 O6 H5B 97(3) . . ?
H5A O6 H5B 102(5) . . ?
Co2 O7 H7A 115(3) . . ?
Co2 O7 H7B 121(4) . . ?
H7A O7 H7B 111(5) . . ?
C6 O8 Co1 131.8(3) . . ?
C6 O9 Co2 129.5(3) . . ?
O8 C6 O9 124.4(4) . . ?
O8 C6 C7 117.9(4) . . ?
O9 C6 C7 117.7(4) . . ?
C6 C7 C8 110.7(4) . . ?
C6 C7 H7C 109.5 . . ?
C8 C7 H7C 109.5 . . ?
C6 C7 H7D 109.5 . . ?
C8 C7 H7D 109.5 . . ?
H7C C7 H7D 108.1 . . ?
C9 C8 C7 113.7(4) . . ?
C9 C8 H8A 108.8 . . ?
C7 C8 H8A 108.8 . . ?
C9 C8 H8B 108.8 . . ?
C7 C8 H8B 108.8 . . ?
H8A C8 H8B 107.7 . . ?
C10 C9 C8 115.8(4) . . ?
C10 C9 H9A 108.3 . . ?
C8 C9 H9A 108.3 . . ?
C10 C9 H9B 108.3 . . ?
C8 C9 H9B 108.3 . . ?
H9A C9 H9B 107.4 . . ?
O10 C10 O11 123.3(5) . . ?
O10 C10 C9 123.5(5) . . ?
O11 C10 C9 113.2(5) . . ?
C10 O11 H11 109(6) . . ?
H12A O12 H12B 106(7) . . ?
H13A O13 H13B 124(6) . . ?
H14A O14 H14B 97(5) . . ?
H15A O15 H15B 115(8) . . ?
H16A O16 H16B 129(6) . . ?

loop_
_geom_bond_atom_site_label_1
_geom_bond_atom_site_label_2
_geom_bond_distance
_geom_bond_site_symmetry_2
_geom_bond_publ_flag
Co1 O8 2.068(3) . ?
Co1 O8 2.068(3) 2_566 ?
Co1 O2 2.125(3) . ?
Co1 O2 2.125(3) 2_566 ?
Co1 O4 2.141(3) 2_566 ?
Co1 O4 2.141(3) . ?
Co1 Co2 3.2132(7) . ?
Co2 O7 2.043(4) . ?
Co2 O9 2.058(3) . ?
Co2 O5 2.091(3) . ?
Co2 O4 2.107(3) . ?
Co2 O6 2.114(3) . ?
Co2 O2 2.131(3) 2_566 ?
O1 C1 1.245(5) . ?
O2 C1 1.267(5) . ?
O2 Co2 2.131(3) 2_566 ?
C1 C2 1.506(6) . ?
C2 C3 1.539(7) . ?
C2 H2A 0.9700 . ?
C2 H2B 0.9700 . ?
C3 C4 1.522(7) . ?
C3 H3A 0.9700 . ?
C3 H3B 0.9700 . ?
C4 C5 1.512(6) . ?
C4 H4A 0.9700 . ?
C4 H4B 0.9700 . ?
C5 O3 1.236(5) . ?
C5 O4 1.281(5) . ?
O5 H6A 0.78(5) . ?
O5 H6B 0.90(5) . ?
O6 H5A 0.82(5) . ?
O6 H5B 0.86(5) . ?
O7 H7A 0.89(5) . ?
O7 H7B 0.74(5) . ?
O8 C6 1.258(5) . ?
O9 C6 1.259(5) . ?
C6 C7 1.510(6) . ?
C7 C8 1.526(6) . ?
C7 H7C 0.9700 . ?
C7 H7D 0.9700 . ?
C8 C9 1.512(6) . ?
C8 H8A 0.9700 . ?
C8 H8B 0.9700 . ?
C9 C10 1.499(6) . ?
C9 H9A 0.9700 . ?
C9 H9B 0.9700 . ?
C10 O10 1.222(6) . ?
C10 O11 1.280(6) . ?
O11 H11 0.71(5) . ?
O12 H12A 0.74(6) . ?
O12 H12B 0.77(6) . ?
O13 H13A 0.83(5) . ?
O13 H13B 0.75(5) . ?
O14 H14A 0.84(5) . ?
O14 H14B 0.73(5) . ?
O15 H15A 0.69(6) . ?
O15 H15B 0.84(6) . ?
O16 H16A 1.05(6) . ?
O16 H16B 0.85(6) . ?

loop_
_geom_torsion_atom_site_label_1
_geom_torsion_atom_site_label_2
_geom_torsion_atom_site_label_3
_geom_torsion_atom_site_label_4
_geom_torsion
_geom_torsion_site_symmetry_1
_geom_torsion_site_symmetry_2
_geom_torsion_site_symmetry_3
_geom_torsion_site_symmetry_4
_geom_torsion_publ_flag
C1 C2 C3 C4 -62.8(5) . . . . ?
C2 C3 C4 C5 -68.5(5) . . . . ?
C6 C7 C8 C9 54.5(5) . . . . ?
C7 C8 C9 C10 174.8(4) . . . . ?
